data_4331372
loop_
_publ_author_name
'Merle Arrowsmith'
'Michael S. Hill'
'Gabriele Kociok-K\"ohn'
'Dugald J. MacDougall'
'Mary F. Mahon'
'Ian Mallov'

_publ_section_title
;
 Three-Coordinate Beryllium \b-Diketiminates: Synthesis and Reduction
 Chemistry
;
_journal_name_full 'Inorganic Chemistry'
_journal_page_first 13408
_journal_page_last 13418
_journal_paper_doi 10.1021/ic3022968
_journal_volume 51
_journal_year 2012
_chemical_formula_sum 'C33 H50 Be N2'
_chemical_formula_weight 483.76
_chemical_name_systematic
; 
 ? 
;
_space_group_IT_number 14
_symmetry_cell_setting monoclinic
_symmetry_space_group_name_Hall '-P 2yn'
_symmetry_space_group_name_H-M 'P 1 21/n 1'
_atom_sites_solution_hydrogens geom
_atom_sites_solution_primary direct
_atom_sites_solution_secondary difmap
_audit_creation_method SHELXL-97
_cell_angle_alpha 90.00
_cell_angle_beta 93.982(1)
_cell_angle_gamma 90.00
_cell_formula_units_Z 4
_cell_length_a 10.8395(1)
_cell_length_b 20.6665(3)
_cell_length_c 13.8904(2)
_cell_measurement_reflns_used 54771
_cell_measurement_temperature 150(2)
_cell_measurement_theta_max 27.485
_cell_measurement_theta_min 2.910
_cell_volume 3104.14(7)
_computing_cell_refinement 'HKL Scalepack (Otwinowski & Minor 1997)'
_computing_data_collection 'Collect (Bruker AXS BV 1997-2004)'
_computing_data_reduction 'Denzo & Scalepack (Otwinowski, Minor 1997)'
_computing_molecular_graphics 'ORTEX (P.McArdle 1995)'
_computing_publication_material 'SHELXL-97/2 (Sheldrick 1997)'
_computing_structure_refinement 'SHELXL-97/2 (Sheldrick 1997)'
_computing_structure_solution 'SHELXS-97 (Sheldrick 1990)'
_diffrn_ambient_temperature 150(2)
_diffrn_measured_fraction_theta_full 0.993
_diffrn_measured_fraction_theta_max 0.993
_diffrn_measurement_device_type '95mm CCD camera on \k-goniostat'
_diffrn_measurement_method CCD
_diffrn_radiation_monochromator 'horizonally mounted graphite crystal'
_diffrn_radiation_source 'fine-focus sealed tube'
_diffrn_radiation_type MoK\a
_diffrn_radiation_wavelength 0.71073
_diffrn_reflns_av_R_equivalents 0.0439
_diffrn_reflns_av_sigmaI/netI 0.0279
_diffrn_reflns_limit_h_max 13
_diffrn_reflns_limit_h_min -14
_diffrn_reflns_limit_k_max 26
_diffrn_reflns_limit_k_min -26
_diffrn_reflns_limit_l_max 17
_diffrn_reflns_limit_l_min -17
_diffrn_reflns_number 47341
_diffrn_reflns_theta_full 27.39
_diffrn_reflns_theta_max 27.39
_diffrn_reflns_theta_min 3.75
_exptl_absorpt_coefficient_mu 0.058
_exptl_absorpt_correction_T_max 0.978
_exptl_absorpt_correction_T_min 0.900
_exptl_absorpt_correction_type multi-scan
_exptl_absorpt_process_details
;
multi-scan from symmetry-related measurements 
 Sortav (Blessing 1995)
;
_exptl_crystal_colour colorless
_exptl_crystal_density_diffrn 1.035
_exptl_crystal_description blocks
_exptl_crystal_F_000 1064
_exptl_crystal_size_max 0.50
_exptl_crystal_size_mid 0.45
_exptl_crystal_size_min 0.45
_refine_diff_density_max 0.641
_refine_diff_density_min -0.271
_refine_diff_density_rms 0.048
_refine_ls_extinction_method none
_refine_ls_goodness_of_fit_ref 1.057
_refine_ls_hydrogen_treatment constr
_refine_ls_matrix_type full
_refine_ls_number_parameters 336
_refine_ls_number_reflns 6992
_refine_ls_number_restraints 0
_refine_ls_restrained_S_all 1.057
_refine_ls_R_factor_all 0.0805
_refine_ls_R_factor_gt 0.0619
_refine_ls_shift/su_max 0.000
_refine_ls_shift/su_mean 0.000
_refine_ls_structure_factor_coef Fsqd
_refine_ls_weighting_details 'calc w=1/[\s^2^(Fo^2^)+(0.0870P)^2^+1.4490P] where P=(Fo^2^+2Fc^2^)/3'
_refine_ls_weighting_scheme calc
_refine_ls_wR_factor_gt 0.1638
_refine_ls_wR_factor_ref 0.1798
_reflns_number_gt 5473
_reflns_number_total 6992
_reflns_threshold_expression >2sigma(I)
_cod_data_source_file ic3022968_si_002_04.cif
_cod_data_source_block k10msh15
_cod_database_code 4331372

loop_
_symmetry_equiv_pos_as_xyz
'x, y, z'
'-x+1/2, y+1/2, -z+1/2'
'-x, -y, -z'
'x-1/2, -y-1/2, z-1/2'

loop_
_atom_site_label
_atom_site_type_symbol
_atom_site_fract_x
_atom_site_fract_y
_atom_site_fract_z
_atom_site_U_iso_or_equiv
_atom_site_adp_type
_atom_site_occupancy
_atom_site_symmetry_multiplicity
_atom_site_calc_flag
_atom_site_refinement_flags
N1 N 0.12347(12) 0.14059(6) 0.77633(9) 0.0239(3) Uani 1 1 d .
N2 N 0.13195(11) 0.26847(6) 0.78254(9) 0.0221(3) Uani 1 1 d .
C1 C 0.16343(19) 0.08664(8) 0.62280(12) 0.0378(4) Uani 1 1 d .
H1A H 0.2384 0.0634 0.6464 0.057 Uiso 1 1 calc R
H1B H 0.1705 0.0995 0.5555 0.057 Uiso 1 1 calc R
H1C H 0.0914 0.0584 0.6269 0.057 Uiso 1 1 calc R
C2 C 0.14804(14) 0.14599(7) 0.68364(11) 0.0255(3) Uani 1 1 d .
C3 C 0.16148(14) 0.20671(7) 0.64112(11) 0.0258(3) Uani 1 1 d .
H3 H 0.1784 0.2078 0.5749 0.031 Uiso 1 1 calc R
C4 C 0.15197(13) 0.26568(7) 0.68846(11) 0.0235(3) Uani 1 1 d .
C5 C 0.16447(17) 0.32711(8) 0.63163(12) 0.0315(4) Uani 1 1 d .
H5A H 0.0890 0.3530 0.6344 0.047 Uiso 1 1 calc R
H5B H 0.1771 0.3164 0.5643 0.047 Uiso 1 1 calc R
H5C H 0.2354 0.3519 0.6592 0.047 Uiso 1 1 calc R
C6 C 0.10555(15) 0.07694(7) 0.81646(11) 0.0252(3) Uani 1 1 d .
C7 C 0.20857(15) 0.04247(7) 0.85620(11) 0.0286(3) Uani 1 1 d .
C8 C 0.18718(18) -0.01711(8) 0.89967(12) 0.0351(4) Uani 1 1 d .
H8 H 0.2553 -0.0411 0.9277 0.042 Uiso 1 1 calc R
C9 C 0.06956(19) -0.04182(8) 0.90285(13) 0.0387(4) Uani 1 1 d .
H9 H 0.0573 -0.0826 0.9323 0.046 Uiso 1 1 calc R
C10 C -0.03078(18) -0.00719(8) 0.86300(13) 0.0369(4) Uani 1 1 d .
H10 H -0.1116 -0.0247 0.8649 0.044 Uiso 1 1 calc R
C11 C -0.01504(16) 0.05306(8) 0.82015(12) 0.0305(4) Uani 1 1 d .
C12 C 0.33948(16) 0.06818(9) 0.85453(13) 0.0349(4) Uani 1 1 d .
H12 H 0.3379 0.1056 0.8088 0.042 Uiso 1 1 calc R
C13 C 0.42862(19) 0.01761(11) 0.81869(18) 0.0552(6) Uani 1 1 d .
H13A H 0.4391 -0.0175 0.8660 0.083 Uiso 1 1 calc R
H13B H 0.5089 0.0379 0.8103 0.083 Uiso 1 1 calc R
H13C H 0.3950 0.0001 0.7568 0.083 Uiso 1 1 calc R
C14 C 0.3865(2) 0.09286(12) 0.95395(17) 0.0582(6) Uani 1 1 d .
H14A H 0.3307 0.1265 0.9751 0.087 Uiso 1 1 calc R
H14B H 0.4697 0.1109 0.9505 0.087 Uiso 1 1 calc R
H14C H 0.3894 0.0570 1.0002 0.087 Uiso 1 1 calc R
C15 C -0.12758(16) 0.09062(9) 0.77893(13) 0.0384(4) Uani 1 1 d .
H15 H -0.0996 0.1351 0.7626 0.046 Uiso 1 1 calc R
C16 C -0.1838(3) 0.05965(16) 0.68676(19) 0.0806(9) Uani 1 1 d .
H16A H -0.1212 0.0573 0.6392 0.121 Uiso 1 1 calc R
H16B H -0.2538 0.0858 0.6608 0.121 Uiso 1 1 calc R
H16C H -0.2124 0.0159 0.7009 0.121 Uiso 1 1 calc R
C17 C -0.2257(2) 0.09715(13) 0.85202(18) 0.0597(6) Uani 1 1 d .
H17A H -0.2555 0.0541 0.8688 0.090 Uiso 1 1 calc R
H17B H -0.2950 0.1230 0.8239 0.090 Uiso 1 1 calc R
H17C H -0.1897 0.1186 0.9103 0.090 Uiso 1 1 calc R
C18 C 0.12158(14) 0.33078(7) 0.82824(10) 0.0227(3) Uani 1 1 d .
C19 C 0.00332(14) 0.35706(8) 0.83764(12) 0.0278(3) Uani 1 1 d .
C20 C -0.00550(16) 0.41429(8) 0.88999(13) 0.0358(4) Uani 1 1 d .
H20 H -0.0845 0.4329 0.8969 0.043 Uiso 1 1 calc R
C21 C 0.09835(18) 0.44438(9) 0.93195(14) 0.0399(4) Uani 1 1 d .
H21 H 0.0904 0.4829 0.9683 0.048 Uiso 1 1 calc R
C22 C 0.21410(16) 0.41835(8) 0.92094(13) 0.0343(4) Uani 1 1 d .
H22 H 0.2852 0.4396 0.9496 0.041 Uiso 1 1 calc R
C23 C 0.22857(14) 0.36161(7) 0.86877(11) 0.0260(3) Uani 1 1 d .
C24 C -0.11352(15) 0.32481(9) 0.79295(14) 0.0374(4) Uani 1 1 d .
H24 H -0.0884 0.2855 0.7573 0.045 Uiso 1 1 calc R
C25 C -0.1840(2) 0.36965(15) 0.72087(18) 0.0665(7) Uani 1 1 d .
H25A H -0.2522 0.3458 0.6872 0.100 Uiso 1 1 calc R
H25B H -0.1278 0.3855 0.6739 0.100 Uiso 1 1 calc R
H25C H -0.2173 0.4064 0.7554 0.100 Uiso 1 1 calc R
C26 C -0.1984(2) 0.30339(13) 0.8699(2) 0.0636(7) Uani 1 1 d .
H26A H -0.1526 0.2753 0.9166 0.095 Uiso 1 1 calc R
H26B H -0.2689 0.2796 0.8393 0.095 Uiso 1 1 calc R
H26C H -0.2284 0.3415 0.9032 0.095 Uiso 1 1 calc R
C27 C 0.35686(14) 0.33357(8) 0.85843(12) 0.0308(4) Uani 1 1 d .
H27 H 0.3529 0.3072 0.7979 0.037 Uiso 1 1 calc R
C28 C 0.39400(18) 0.28824(11) 0.94214(16) 0.0480(5) Uani 1 1 d .
H28A H 0.3971 0.3125 1.0029 0.072 Uiso 1 1 calc R
H28B H 0.4756 0.2698 0.9330 0.072 Uiso 1 1 calc R
H28C H 0.3331 0.2533 0.9443 0.072 Uiso 1 1 calc R
C29 C 0.45516(17) 0.38578(10) 0.84886(16) 0.0455(5) Uani 1 1 d .
H29A H 0.4695 0.4086 0.9104 0.068 Uiso 1 1 calc R
H29B H 0.4266 0.4166 0.7985 0.068 Uiso 1 1 calc R
H29C H 0.5324 0.3656 0.8315 0.068 Uiso 1 1 calc R
C30 C 0.07272(17) 0.19653(8) 0.96268(12) 0.0339(4) Uani 1 1 d .
H30A H -0.0151 0.1830 0.9584 0.041 Uiso 1 1 calc R
H30B H 0.1205 0.1593 0.9904 0.041 Uiso 1 1 calc R
C31 C 0.08378(19) 0.24930(9) 1.03871(13) 0.0402(4) Uani 1 1 d .
H31A H 0.1720 0.2534 1.0615 0.048 Uiso 1 1 calc R
H31B H 0.0585 0.2908 1.0076 0.048 Uiso 1 1 calc R
C32 C 0.00939(19) 0.24010(10) 1.12578(14) 0.0437(5) Uani 1 1 d .
H32A H 0.0381 0.2003 1.1602 0.052 Uiso 1 1 calc R
H32B H -0.0786 0.2338 1.1036 0.052 Uiso 1 1 calc R
C33 C 0.0191(3) 0.29679(12) 1.19624(17) 0.0637(7) Uani 1 1 d .
H33A H 0.1048 0.3011 1.2230 0.095 Uiso 1 1 calc R
H33B H -0.0350 0.2890 1.2487 0.095 Uiso 1 1 calc R
H33C H -0.0063 0.3367 1.1623 0.095 Uiso 1 1 calc R
Be1 Be 0.11267(19) 0.20355(9) 0.84679(14) 0.0242(4) Uani 1 1 d .

loop_
_atom_site_aniso_label
_atom_site_aniso_U_11
_atom_site_aniso_U_22
_atom_site_aniso_U_33
_atom_site_aniso_U_23
_atom_site_aniso_U_13
_atom_site_aniso_U_12
N1 0.0295(6) 0.0199(6) 0.0221(6) 0.0020(5) 0.0000(5) 0.0012(5)
N2 0.0232(6) 0.0204(6) 0.0227(6) -0.0007(5) 0.0018(5) 0.0017(5)
C1 0.0596(12) 0.0264(8) 0.0274(8) -0.0049(7) 0.0023(8) 0.0026(8)
C2 0.0286(7) 0.0248(7) 0.0227(7) -0.0015(6) -0.0017(6) 0.0026(6)
C3 0.0311(8) 0.0271(8) 0.0192(7) 0.0006(6) 0.0019(6) 0.0018(6)
C4 0.0226(7) 0.0244(7) 0.0235(7) 0.0029(6) 0.0002(5) 0.0009(6)
C5 0.0427(9) 0.0255(8) 0.0267(8) 0.0043(6) 0.0051(7) 0.0014(7)
C6 0.0354(8) 0.0187(7) 0.0212(7) -0.0014(5) -0.0012(6) -0.0003(6)
C7 0.0388(9) 0.0229(7) 0.0235(7) -0.0024(6) -0.0017(6) 0.0036(6)
C8 0.0513(10) 0.0233(8) 0.0302(8) 0.0023(6) 0.0001(7) 0.0092(7)
C9 0.0618(12) 0.0214(8) 0.0333(9) 0.0037(7) 0.0063(8) 0.0000(8)
C10 0.0468(10) 0.0291(8) 0.0350(9) 0.0018(7) 0.0047(7) -0.0072(7)
C11 0.0373(9) 0.0271(8) 0.0269(8) 0.0003(6) -0.0003(6) -0.0015(7)
C12 0.0360(9) 0.0314(9) 0.0361(9) 0.0016(7) -0.0066(7) 0.0040(7)
C13 0.0385(11) 0.0574(13) 0.0690(15) -0.0125(11) -0.0016(10) 0.0087(9)
C14 0.0588(13) 0.0578(13) 0.0549(13) -0.0146(11) -0.0188(11) -0.0025(11)
C15 0.0341(9) 0.0404(10) 0.0401(10) 0.0111(8) -0.0022(7) -0.0036(7)
C16 0.0818(19) 0.104(2) 0.0514(14) -0.0052(15) -0.0307(13) 0.0165(16)
C17 0.0371(10) 0.0824(17) 0.0595(14) 0.0194(12) 0.0013(9) 0.0123(11)
C18 0.0275(7) 0.0189(7) 0.0222(7) 0.0009(5) 0.0039(6) 0.0009(6)
C19 0.0279(8) 0.0264(8) 0.0295(8) -0.0003(6) 0.0045(6) 0.0015(6)
C20 0.0350(9) 0.0330(9) 0.0402(10) -0.0057(7) 0.0078(7) 0.0082(7)
C21 0.0474(10) 0.0325(9) 0.0405(10) -0.0149(8) 0.0073(8) 0.0014(8)
C22 0.0365(9) 0.0333(9) 0.0328(9) -0.0078(7) 0.0012(7) -0.0062(7)
C23 0.0283(8) 0.0265(8) 0.0232(7) 0.0009(6) 0.0023(6) -0.0006(6)
C24 0.0243(8) 0.0372(10) 0.0508(11) -0.0095(8) 0.0035(7) 0.0018(7)
C25 0.0480(12) 0.096(2) 0.0526(14) 0.0183(13) -0.0138(10) -0.0171(12)
C26 0.0358(11) 0.0811(17) 0.0733(16) 0.0260(13) -0.0006(10) -0.0143(11)
C27 0.0266(8) 0.0361(9) 0.0295(8) -0.0024(7) -0.0002(6) -0.0004(7)
C28 0.0346(10) 0.0570(13) 0.0516(12) 0.0139(10) -0.0015(8) 0.0074(9)
C29 0.0314(9) 0.0547(12) 0.0508(11) -0.0002(9) 0.0055(8) -0.0083(8)
C30 0.0420(9) 0.0284(8) 0.0309(9) -0.0030(7) -0.0016(7) 0.0020(7)
C31 0.0523(11) 0.0381(10) 0.0302(9) 0.0016(7) 0.0021(8) -0.0114(8)
C32 0.0431(10) 0.0460(11) 0.0423(10) 0.0059(9) 0.0056(8) -0.0060(9)
C33 0.0863(18) 0.0670(16) 0.0398(12) -0.0090(10) 0.0192(12) -0.0215(13)
Be1 0.0293(10) 0.0213(9) 0.0220(9) 0.0005(7) 0.0016(7) 0.0007(7)

loop_
_atom_type_symbol
_atom_type_description
_atom_type_scat_dispersion_real
_atom_type_scat_dispersion_imag
_atom_type_scat_source
C C 0.0033 0.0016 'International Tables Vol C Tables 4.2.6.8 and 6.1.1.4'
H H 0.0000 0.0000 'International Tables Vol C Tables 4.2.6.8 and 6.1.1.4'
N N 0.0061 0.0033 'International Tables Vol C Tables 4.2.6.8 and 6.1.1.4'
Be Be 0.0005 0.0002 'International Tables Vol C Tables 4.2.6.8 and 6.1.1.4'

loop_
_geom_angle_atom_site_label_1
_geom_angle_atom_site_label_2
_geom_angle_atom_site_label_3
_geom_angle
C2 N1 C6 119.19(12)
C2 N1 Be1 122.45(13)
C6 N1 Be1 118.37(12)
C4 N2 C18 119.33(12)
C4 N2 Be1 122.21(12)
C18 N2 Be1 118.41(12)
C2 C1 H1A 109.5
C2 C1 H1B 109.5
H1A C1 H1B 109.5
C2 C1 H1C 109.5
H1A C1 H1C 109.5
H1B C1 H1C 109.5
N1 C2 C3 120.99(14)
N1 C2 C1 120.64(14)
C3 C2 C1 118.36(14)
C4 C3 C2 124.94(14)
C4 C3 H3 117.5
C2 C3 H3 117.5
N2 C4 C3 121.36(13)
N2 C4 C5 120.08(13)
C3 C4 C5 118.57(13)
C4 C5 H5A 109.5
C4 C5 H5B 109.5
H5A C5 H5B 109.5
C4 C5 H5C 109.5
H5A C5 H5C 109.5
H5B C5 H5C 109.5
C11 C6 C7 121.67(14)
C11 C6 N1 118.99(13)
C7 C6 N1 119.21(14)
C8 C7 C6 117.72(16)
C8 C7 C12 119.91(15)
C6 C7 C12 122.36(14)
C9 C8 C7 121.49(16)
C9 C8 H8 119.3
C7 C8 H8 119.3
C8 C9 C10 119.91(16)
C8 C9 H9 120.0
C10 C9 H9 120.0
C9 C10 C11 121.04(17)
C9 C10 H10 119.5
C11 C10 H10 119.5
C10 C11 C6 118.14(15)
C10 C11 C15 119.76(16)
C6 C11 C15 122.09(14)
C7 C12 C14 110.94(16)
C7 C12 C13 112.23(15)
C14 C12 C13 110.10(17)
C7 C12 H12 107.8
C14 C12 H12 107.8
C13 C12 H12 107.8
C12 C13 H13A 109.5
C12 C13 H13B 109.5
H13A C13 H13B 109.5
C12 C13 H13C 109.5
H13A C13 H13C 109.5
H13B C13 H13C 109.5
C12 C14 H14A 109.5
C12 C14 H14B 109.5
H14A C14 H14B 109.5
C12 C14 H14C 109.5
H14A C14 H14C 109.5
H14B C14 H14C 109.5
C16 C15 C11 111.43(18)
C16 C15 C17 109.9(2)
C11 C15 C17 111.83(15)
C16 C15 H15 107.8
C11 C15 H15 107.8
C17 C15 H15 107.8
C15 C16 H16A 109.5
C15 C16 H16B 109.5
H16A C16 H16B 109.5
C15 C16 H16C 109.5
H16A C16 H16C 109.5
H16B C16 H16C 109.5
C15 C17 H17A 109.5
C15 C17 H17B 109.5
H17A C17 H17B 109.5
C15 C17 H17C 109.5
H17A C17 H17C 109.5
H17B C17 H17C 109.5
C23 C18 C19 121.31(14)
C23 C18 N2 119.53(13)
C19 C18 N2 118.98(13)
C20 C19 C18 118.13(15)
C20 C19 C24 119.85(14)
C18 C19 C24 122.02(14)
C21 C20 C19 121.26(16)
C21 C20 H20 119.4
C19 C20 H20 119.4
C20 C21 C22 119.87(16)
C20 C21 H21 120.1
C22 C21 H21 120.1
C21 C22 C23 121.36(16)
C21 C22 H22 119.3
C23 C22 H22 119.3
C22 C23 C18 118.04(14)
C22 C23 C27 120.40(14)
C18 C23 C27 121.55(14)
C26 C24 C19 111.52(17)
C26 C24 C25 109.65(17)
C19 C24 C25 111.41(16)
C26 C24 H24 108.0
C19 C24 H24 108.0
C25 C24 H24 108.0
C24 C25 H25A 109.5
C24 C25 H25B 109.5
H25A C25 H25B 109.5
C24 C25 H25C 109.5
H25A C25 H25C 109.5
H25B C25 H25C 109.5
C24 C26 H26A 109.5
C24 C26 H26B 109.5
H26A C26 H26B 109.5
C24 C26 H26C 109.5
H26A C26 H26C 109.5
H26B C26 H26C 109.5
C23 C27 C28 110.87(14)
C23 C27 C29 112.72(15)
C28 C27 C29 110.56(15)
C23 C27 H27 107.5
C28 C27 H27 107.5
C29 C27 H27 107.5
C27 C28 H28A 109.5
C27 C28 H28B 109.5
H28A C28 H28B 109.5
C27 C28 H28C 109.5
H28A C28 H28C 109.5
H28B C28 H28C 109.5
C27 C29 H29A 109.5
C27 C29 H29B 109.5
H29A C29 H29B 109.5
C27 C29 H29C 109.5
H29A C29 H29C 109.5
H29B C29 H29C 109.5
C31 C30 Be1 125.75(15)
C31 C30 H30A 105.9
Be1 C30 H30A 105.9
C31 C30 H30B 105.9
Be1 C30 H30B 105.9
H30A C30 H30B 106.2
C32 C31 C30 116.48(16)
C32 C31 H31A 108.2
C30 C31 H31A 108.2
C32 C31 H31B 108.2
C30 C31 H31B 108.2
H31A C31 H31B 107.3
C31 C32 C33 113.58(17)
C31 C32 H32A 108.8
C33 C32 H32A 108.8
C31 C32 H32B 108.8
C33 C32 H32B 108.8
H32A C32 H32B 107.7
C32 C33 H33A 109.5
C32 C33 H33B 109.5
H33A C33 H33B 109.5
C32 C33 H33C 109.5
H33A C33 H33C 109.5
H33B C33 H33C 109.5
N2 Be1 N1 108.00(13)
N2 Be1 C30 129.62(14)
N1 Be1 C30 122.09(13)

loop_
_geom_bond_atom_site_label_1
_geom_bond_atom_site_label_2
_geom_bond_distance
N1 C2 1.337(2)
N1 C6 1.4470(18)
N1 Be1 1.637(2)
N2 C4 1.3407(19)
N2 C18 1.4437(18)
N2 Be1 1.633(2)
C1 C2 1.505(2)
C1 H1A 0.9800
C1 H1B 0.9800
C1 H1C 0.9800
C2 C3 1.399(2)
C3 C4 1.392(2)
C3 H3 0.9500
C4 C5 1.506(2)
C5 H5A 0.9800
C5 H5B 0.9800
C5 H5C 0.9800
C6 C11 1.401(2)
C6 C7 1.405(2)
C7 C8 1.398(2)
C7 C12 1.517(2)
C8 C9 1.377(3)
C8 H8 0.9500
C9 C10 1.385(3)
C9 H9 0.9500
C10 C11 1.396(2)
C10 H10 0.9500
C11 C15 1.524(2)
C12 C14 1.526(3)
C12 C13 1.530(3)
C12 H12 1.0000
C13 H13A 0.9800
C13 H13B 0.9800
C13 H13C 0.9800
C14 H14A 0.9800
C14 H14B 0.9800
C14 H14C 0.9800
C15 C16 1.520(3)
C15 C17 1.527(3)
C15 H15 1.0000
C16 H16A 0.9800
C16 H16B 0.9800
C16 H16C 0.9800
C17 H17A 0.9800
C17 H17B 0.9800
C17 H17C 0.9800
C18 C23 1.406(2)
C18 C19 1.406(2)
C19 C20 1.395(2)
C19 C24 1.525(2)
C20 C21 1.379(3)
C20 H20 0.9500
C21 C22 1.383(3)
C21 H21 0.9500
C22 C23 1.393(2)
C22 H22 0.9500
C23 C27 1.523(2)
C24 C26 1.523(3)
C24 C25 1.529(3)
C24 H24 1.0000
C25 H25A 0.9800
C25 H25B 0.9800
C25 H25C 0.9800
C26 H26A 0.9800
C26 H26B 0.9800
C26 H26C 0.9800
C27 C28 1.525(3)
C27 C29 1.529(2)
C27 H27 1.0000
C28 H28A 0.9800
C28 H28B 0.9800
C28 H28C 0.9800
C29 H29A 0.9800
C29 H29B 0.9800
C29 H29C 0.9800
C30 C31 1.517(2)
C30 Be1 1.702(3)
C30 H30A 0.9900
C30 H30B 0.9900
C31 C32 1.511(3)
C31 H31A 0.9900
C31 H31B 0.9900
C32 C33 1.526(3)
C32 H32A 0.9900
C32 H32B 0.9900
C33 H33A 0.9800
C33 H33B 0.9800
C33 H33C 0.9800

loop_
_geom_torsion_atom_site_label_1
_geom_torsion_atom_site_label_2
_geom_torsion_atom_site_label_3
_geom_torsion_atom_site_label_4
_geom_torsion
C6 N1 C2 C3 177.63(14)
Be1 N1 C2 C3 -2.3(2)
C6 N1 C2 C1 -3.1(2)
Be1 N1 C2 C1 176.93(15)
N1 C2 C3 C4 0.4(2)
C1 C2 C3 C4 -178.89(15)
C18 N2 C4 C3 -179.40(13)
Be1 N2 C4 C3 -2.2(2)
C18 N2 C4 C5 0.5(2)
Be1 N2 C4 C5 177.73(14)
C2 C3 C4 N2 2.0(2)
C2 C3 C4 C5 -177.90(15)
C2 N1 C6 C11 -95.78(18)
Be1 N1 C6 C11 84.18(18)
C2 N1 C6 C7 88.24(18)
Be1 N1 C6 C7 -91.80(17)
C11 C6 C7 C8 0.3(2)
N1 C6 C7 C8 176.13(13)
C11 C6 C7 C12 -178.80(15)
N1 C6 C7 C12 -2.9(2)
C6 C7 C8 C9 0.7(2)
C12 C7 C8 C9 179.75(16)
C7 C8 C9 C10 -0.5(3)
C8 C9 C10 C11 -0.6(3)
C9 C10 C11 C6 1.5(3)
C9 C10 C11 C15 -178.65(16)
C7 C6 C11 C10 -1.3(2)
N1 C6 C11 C10 -177.20(14)
C7 C6 C11 C15 178.85(15)
N1 C6 C11 C15 3.0(2)
C8 C7 C12 C14 -74.2(2)
C6 C7 C12 C14 104.79(19)
C8 C7 C12 C13 49.4(2)
C6 C7 C12 C13 -131.57(18)
C10 C11 C15 C16 -71.9(2)
C6 C11 C15 C16 108.0(2)
C10 C11 C15 C17 51.6(2)
C6 C11 C15 C17 -128.59(19)
C4 N2 C18 C23 -88.75(17)
Be1 N2 C18 C23 93.91(17)
C4 N2 C18 C19 96.02(17)
Be1 N2 C18 C19 -81.31(17)
C23 C18 C19 C20 -1.1(2)
N2 C18 C19 C20 174.03(14)
C23 C18 C19 C24 179.11(15)
N2 C18 C19 C24 -5.8(2)
C18 C19 C20 C21 -0.3(3)
C24 C19 C20 C21 179.48(17)
C19 C20 C21 C22 1.2(3)
C20 C21 C22 C23 -0.6(3)
C21 C22 C23 C18 -0.8(2)
C21 C22 C23 C27 -179.44(16)
C19 C18 C23 C22 1.6(2)
N2 C18 C23 C22 -173.49(14)
C19 C18 C23 C27 -179.71(14)
N2 C18 C23 C27 5.2(2)
C20 C19 C24 C26 -62.8(2)
C18 C19 C24 C26 116.94(19)
C20 C19 C24 C25 60.0(2)
C18 C19 C24 C25 -120.18(19)
C22 C23 C27 C28 88.11(19)
C18 C23 C27 C28 -90.52(19)
C22 C23 C27 C29 -36.4(2)
C18 C23 C27 C29 144.93(16)
Be1 C30 C31 C32 162.27(17)
C30 C31 C32 C33 -176.61(19)
C4 N2 Be1 N1 0.4(2)
C18 N2 Be1 N1 177.61(12)
C4 N2 Be1 C30 -173.35(16)
C18 N2 Be1 C30 3.9(2)
C2 N1 Be1 N2 1.9(2)
C6 N1 Be1 N2 -178.06(12)
C2 N1 Be1 C30 176.18(15)
C6 N1 Be1 C30 -3.8(2)
C31 C30 Be1 N2 -19.4(3)
C31 C30 Be1 N1 167.62(16)
